data_7711408
loop_
_publ_author_name
'Peng, Guo'
'Yang, Qi'
'Chen, Yue'
'Dong, Xiang-Tao'
'Zhang, Zaichao'
'Ren, Xiao-Ming'

_publ_section_title
;
 Single molecule magnet behavior and luminescence of {Ln<sub>4</sub>} and
 {LnZn} complexes.
;
_journal_issue 33
_journal_name_full 'Dalton transactions (Cambridge, England : 2003)'
_journal_page_first 12484
_journal_page_last 12493
_journal_paper_doi 10.1039/d2dt01365g
_journal_volume 51
_journal_year 2022
_chemical_formula_moiety 'C84 H100 Gd4 N10 O24, 2[N O3], 4[C2 H3 N], 5[H2 O]'
_chemical_formula_sum 'C92 H122 Gd4 N16 O35'
_chemical_formula_weight 2641.04
_space_group_crystal_system monoclinic
_space_group_IT_number 15
_space_group_name_Hall '-C 2yc'
_space_group_name_H-M_alt 'C 1 2/c 1'
_atom_sites_solution_hydrogens mixed
_audit_creation_method SHELXL-2014/7
_audit_update_record
;
2022-07-10 deposited with the CCDC.	2022-07-25 downloaded from the CCDC.
;
_cell_angle_alpha 90
_cell_angle_beta 123.5970(10)
_cell_angle_gamma 90
_cell_formula_units_Z 4
_cell_length_a 30.398(4)
_cell_length_b 17.011(2)
_cell_length_c 24.192(5)
_cell_measurement_reflns_used 2091
_cell_measurement_temperature 173(2)
_cell_measurement_theta_max 21.30
_cell_measurement_theta_min 2.36
_cell_volume 10420(3)
_computing_cell_refinement APEX3
_computing_data_collection 'APEX3 (Bruker, 2016)'
_computing_data_reduction APEX3
_computing_molecular_graphics 'Bruker SHELXTL'
_computing_publication_material 'Bruker SHELXTL'
_computing_structure_refinement 'SHELXL-2014/7 (Sheldrick, 2014)'
_computing_structure_solution 'SHELXS-2013/1 (Bruker, 2013)'
_diffrn_ambient_temperature 173(2)
_diffrn_measured_fraction_theta_full 0.986
_diffrn_measured_fraction_theta_max 0.980
_diffrn_measurement_device_type 'PHOTON 100 CMOS detector'
_diffrn_measurement_method 'omega scan'
_diffrn_radiation_type MoK\a
_diffrn_radiation_wavelength 0.71073
_diffrn_reflns_av_R_equivalents 0.0830
_diffrn_reflns_av_unetI/netI 0.1215
_diffrn_reflns_Laue_measured_fraction_full 0.986
_diffrn_reflns_Laue_measured_fraction_max 0.980
_diffrn_reflns_limit_h_max 29
_diffrn_reflns_limit_h_min -36
_diffrn_reflns_limit_k_max 20
_diffrn_reflns_limit_k_min -18
_diffrn_reflns_limit_l_max 28
_diffrn_reflns_limit_l_min -22
_diffrn_reflns_number 22275
_diffrn_reflns_point_group_measured_fraction_full 0.986
_diffrn_reflns_point_group_measured_fraction_max 0.980
_diffrn_reflns_theta_full 25.242
_diffrn_reflns_theta_max 25.392
_diffrn_reflns_theta_min 2.000
_diffrn_source 'fine-focus sealed tube'
_exptl_absorpt_coefficient_mu 2.584
_exptl_absorpt_correction_T_max 0.7452
_exptl_absorpt_correction_T_min 0.6930
_exptl_absorpt_correction_type multi-scan
_exptl_absorpt_process_details 'SADABS (Bruker, 2014)'
_exptl_crystal_colour 'light yellow'
_exptl_crystal_density_diffrn 1.684
_exptl_crystal_description block
_exptl_crystal_F_000 4612
_exptl_crystal_size_max 0.210
_exptl_crystal_size_mid 0.150
_exptl_crystal_size_min 0.110
_refine_diff_density_max 0.981
_refine_diff_density_min -0.950
_refine_diff_density_rms 0.176
_refine_ls_extinction_method none
_refine_ls_goodness_of_fit_ref 1.033
_refine_ls_hydrogen_treatment constr
_refine_ls_matrix_type full
_refine_ls_number_parameters 575
_refine_ls_number_reflns 9393
_refine_ls_number_restraints 10
_refine_ls_restrained_S_all 1.035
_refine_ls_R_factor_all 0.0958
_refine_ls_R_factor_gt 0.0488
_refine_ls_shift/su_max 0.002
_refine_ls_shift/su_mean 0.000
_refine_ls_structure_factor_coef Fsqd
_refine_ls_weighting_details 'w=1/[\s^2^(Fo^2^)+(0.0216P)^2^+1.2986P] where P=(Fo^2^+2Fc^2^)/3'
_refine_ls_weighting_scheme calc
_refine_ls_wR_factor_gt 0.0844
_refine_ls_wR_factor_ref 0.0973
_reflns_Friedel_coverage 0.000
_reflns_number_gt 5958
_reflns_number_total 9393
_reflns_threshold_expression 'I > 2\s(I)'
_cod_data_source_file d2dt01365g2.cif
_cod_data_source_block 2-Gd4
_cod_original_cell_volume 10419(3)
_cod_original_sg_symbol_H-M 'C 2/c'
_cod_original_formula_sum 'C92 H122 N16 Gd4 O35'
_cod_database_code 7711408
_shelx_shelxl_version_number 2014/7
_shelx_space_group_comment
;
The symmetry employed for this shelxl refinement is uniquely defined
by the following loop, which should always be used as a source of
symmetry information in preference to the above space-group names.
They are only intended as comments.
;
_shelx_estimated_absorpt_t_min 0.613
_shelx_estimated_absorpt_t_max 0.764

loop_
_space_group_symop_operation_xyz
'x, y, z'
'-x, y, -z+1/2'
'x+1/2, y+1/2, z'
'-x+1/2, y+1/2, -z+1/2'
'-x, -y, -z'
'x, -y, z-1/2'
'-x+1/2, -y+1/2, -z'
'x+1/2, -y+1/2, z-1/2'

loop_
_atom_site_label
_atom_site_type_symbol
_atom_site_fract_x
_atom_site_fract_y
_atom_site_fract_z
_atom_site_U_iso_or_equiv
_atom_site_adp_type
_atom_site_occupancy
_atom_site_site_symmetry_order
_atom_site_calc_flag
_atom_site_refinement_flags_posn
_atom_site_refinement_flags_adp
_atom_site_refinement_flags_occupancy
_atom_site_disorder_assembly
_atom_site_disorder_group
C1 C 0.6877(3) 0.0389(5) 0.6587(4) 0.032(2) Uani 1 1 d . . . . .
H1A H 0.6537 0.0234 0.6513 0.049 Uiso 1 1 calc R U . . .
H1B H 0.7025 0.0830 0.6900 0.049 Uiso 1 1 calc R U . . .
H1C H 0.7122 -0.0057 0.6771 0.049 Uiso 1 1 calc R U . . .
C2 C 0.6623(3) 0.0046(4) 0.5484(4) 0.0192(19) Uani 1 1 d . . . . .
C3 C 0.6466(3) -0.0700(5) 0.5527(4) 0.028(2) Uani 1 1 d . . . . .
H3 H 0.6472 -0.0846 0.5910 0.034 Uiso 1 1 calc R U . . .
C4 C 0.6301(3) -0.1239(5) 0.5018(4) 0.031(2) Uani 1 1 d . . . . .
H4 H 0.6201 -0.1756 0.5054 0.038 Uiso 1 1 calc R U . . .
C5 C 0.6285(3) -0.1016(5) 0.4462(4) 0.031(2) Uani 1 1 d . . . . .
H5 H 0.6168 -0.1380 0.4109 0.037 Uiso 1 1 calc R U . . .
C6 C 0.6442(3) -0.0250(5) 0.4409(4) 0.023(2) Uani 1 1 d . . . . .
C7 C 0.6618(3) 0.0279(5) 0.4925(4) 0.0201(19) Uani 1 1 d . . . . .
C8 C 0.6400(3) -0.0082(5) 0.3785(4) 0.025(2) Uani 1 1 d . . . . .
H8 H 0.6230 -0.0477 0.3454 0.030 Uiso 1 1 calc R U . . .
C9 C 0.6441(3) 0.0486(4) 0.2938(4) 0.023(2) Uani 1 1 d . . . . .
H9A H 0.6265 -0.0021 0.2736 0.027 Uiso 1 1 calc R U . . .
H9B H 0.6780 0.0490 0.2969 0.027 Uiso 1 1 calc R U . . .
C10 C 0.6096(3) 0.1146(5) 0.2472(4) 0.022(2) Uani 1 1 d . . . . .
C11 C 0.5999(3) 0.0962(5) 0.1798(4) 0.029(2) Uani 1 1 d . . . . .
H11A H 0.6338 0.0938 0.1838 0.043 Uiso 1 1 calc R U . . .
H11B H 0.5779 0.1375 0.1482 0.043 Uiso 1 1 calc R U . . .
H11C H 0.5818 0.0455 0.1640 0.043 Uiso 1 1 calc R U . . .
C12 C 0.5571(3) 0.1177(5) 0.2414(4) 0.031(2) Uani 1 1 d . . . . .
H12A H 0.5375 0.0688 0.2214 0.046 Uiso 1 1 calc R U . . .
H12B H 0.5363 0.1624 0.2134 0.046 Uiso 1 1 calc R U . . .
H12C H 0.5636 0.1240 0.2856 0.046 Uiso 1 1 calc R U . . .
C13 C 0.6373(3) 0.1944(5) 0.2685(4) 0.024(2) Uani 1 1 d . . . . .
H13A H 0.6737 0.1883 0.2796 0.028 Uiso 1 1 calc R U . . .
H13B H 0.6185 0.2314 0.2307 0.028 Uiso 1 1 calc R U . . .
C14 C 0.6120(3) 0.2910(5) 0.3146(4) 0.025(2) Uani 1 1 d . . . . .
H14 H 0.5946 0.3109 0.2706 0.031 Uiso 1 1 calc R U . . .
C15 C 0.6033(3) 0.3353(5) 0.3592(4) 0.027(2) Uani 1 1 d . . . . .
C16 C 0.5736(4) 0.4029(5) 0.3318(5) 0.045(3) Uani 1 1 d . . . . .
H16 H 0.5624 0.4180 0.2880 0.054 Uiso 1 1 calc R U . . .
C17 C 0.5604(4) 0.4480(6) 0.3671(5) 0.052(3) Uani 1 1 d . . . . .
H17 H 0.5411 0.4954 0.3486 0.062 Uiso 1 1 calc R U . . .
C18 C 0.5750(3) 0.4248(5) 0.4299(4) 0.040(3) Uani 1 1 d . . . . .
H18 H 0.5652 0.4555 0.4541 0.048 Uiso 1 1 calc R U . . .
C19 C 0.6039(3) 0.3571(5) 0.4573(4) 0.022(2) Uani 1 1 d . . . . .
C42 C 0.5960(3) 0.2040(5) 0.6969(4) 0.036(2) Uani 1 1 d . . . . .
H42 H 0.5788 0.1963 0.7194 0.043 Uiso 1 1 calc R U . . .
C20 C 0.6217(3) 0.3119(4) 0.4227(4) 0.0184(19) Uani 1 1 d . . . . .
C21 C 0.5966(3) 0.3661(5) 0.5504(4) 0.034(2) Uani 1 1 d . . . . .
H21A H 0.6071 0.4216 0.5578 0.050 Uiso 1 1 calc R U . . .
H21B H 0.6088 0.3410 0.5931 0.050 Uiso 1 1 calc R U . . .
H21C H 0.5581 0.3622 0.5213 0.050 Uiso 1 1 calc R U . . .
C22 C 0.5676(3) 0.1415(5) 0.5346(4) 0.026(2) Uani 1 1 d . . . . .
C23 C 0.5203(3) 0.1018(5) 0.5096(4) 0.033(2) Uani 1 1 d . . . . .
H23 H 0.5013 0.0810 0.4658 0.040 Uiso 1 1 calc R U . . .
C24 C 0.5012(4) 0.0930(5) 0.5502(5) 0.040(3) Uani 1 1 d . . . . .
H24 H 0.4695 0.0645 0.5341 0.048 Uiso 1 1 calc R U . . .
C25 C 0.5270(3) 0.1245(5) 0.6121(5) 0.040(3) Uani 1 1 d . . . . .
H25 H 0.5133 0.1187 0.6389 0.048 Uiso 1 1 calc R U . . .
C26 C 0.5745(3) 0.1661(5) 0.6360(4) 0.032(2) Uani 1 1 d . . . . .
C27 C 0.5968(3) 0.1741(5) 0.5988(4) 0.027(2) Uani 1 1 d . . . . .
C28 C 0.5565(3) 0.1393(5) 0.4277(4) 0.040(3) Uani 1 1 d . . . . .
H28A H 0.5498 0.0826 0.4205 0.060 Uiso 1 1 calc R U . . .
H28B H 0.5746 0.1570 0.4067 0.060 Uiso 1 1 calc R U . . .
H28C H 0.5230 0.1673 0.4082 0.060 Uiso 1 1 calc R U . . .
C29 C 0.6544(3) 0.3032(5) 0.7814(4) 0.037(2) Uani 1 1 d . . . . .
H29A H 0.6301 0.2977 0.7964 0.044 Uiso 1 1 calc R U . . .
H29B H 0.6516 0.3579 0.7659 0.044 Uiso 1 1 calc R U . . .
C30 C 0.7114(3) 0.2879(5) 0.8406(4) 0.032(2) Uani 1 1 d . . . . .
C31 C 0.7161(4) 0.2080(5) 0.8729(5) 0.053(3) Uani 1 1 d . . . . .
H31A H 0.6905 0.2052 0.8854 0.079 Uiso 1 1 calc R U . . .
H31B H 0.7519 0.2019 0.9126 0.079 Uiso 1 1 calc R U . . .
H31C H 0.7090 0.1659 0.8413 0.079 Uiso 1 1 calc R U . . .
C32 C 0.7238(4) 0.3541(6) 0.8899(4) 0.054(3) Uani 1 1 d . . . . .
H32A H 0.7233 0.4046 0.8701 0.081 Uiso 1 1 calc R U . . .
H32B H 0.7588 0.3456 0.9305 0.081 Uiso 1 1 calc R U . . .
H32C H 0.6972 0.3547 0.9009 0.081 Uiso 1 1 calc R U . . .
C33 C 0.7491(3) 0.2926(5) 0.8176(4) 0.033(2) Uani 1 1 d . . . . .
H33A H 0.7858 0.2959 0.8570 0.040 Uiso 1 1 calc R U . . .
H33B H 0.7459 0.2439 0.7933 0.040 Uiso 1 1 calc R U . . .
C34 C 0.7334(3) 0.3481(4) 0.7200(4) 0.0184(19) Uani 1 1 d . . . . .
H34 H 0.7381 0.2960 0.7100 0.022 Uiso 1 1 calc R U . . .
C35 C 0.7210(3) 0.4100(5) 0.6719(4) 0.0182(19) Uani 1 1 d . . . . .
C36 C 0.7056(3) 0.4861(5) 0.6788(4) 0.027(2) Uani 1 1 d . . . . .
H36 H 0.7020 0.4966 0.7146 0.033 Uiso 1 1 calc R U . . .
C37 C 0.6958(3) 0.5451(5) 0.6346(4) 0.033(2) Uani 1 1 d . . . . .
H37 H 0.6861 0.5958 0.6407 0.040 Uiso 1 1 calc R U . . .
C38 C 0.7001(3) 0.5313(5) 0.5807(4) 0.028(2) Uani 1 1 d . . . . .
H38 H 0.6927 0.5719 0.5498 0.033 Uiso 1 1 calc R U . . .
C39 C 0.7147(3) 0.4592(5) 0.5736(4) 0.0201(19) Uani 1 1 d . . . . .
C40 C 0.7238(3) 0.3958(4) 0.6165(4) 0.0164(18) Uani 1 1 d . . . . .
C41 C 0.7116(3) 0.4971(4) 0.4757(4) 0.031(2) Uani 1 1 d . . . . .
H41A H 0.6736 0.5085 0.4497 0.047 Uiso 1 1 calc R U . . .
H41B H 0.7219 0.4783 0.4461 0.047 Uiso 1 1 calc R U . . .
H41C H 0.7313 0.5450 0.4982 0.047 Uiso 1 1 calc R U . . .
Gd1 Gd 0.68359(2) 0.20561(2) 0.56271(2) 0.01717(11) Uani 1 1 d . . . . .
Gd2 Gd 0.70762(2) 0.17095(2) 0.43562(2) 0.01538(11) Uani 1 1 d . . . . .
N1 N 0.6397(2) 0.2289(4) 0.3263(3) 0.0181(16) Uani 1 1 d . . . . .
N2 N 0.6559(2) 0.0520(4) 0.3621(3) 0.0203(16) Uani 1 1 d . . . . .
N3 N 0.6375(3) 0.2490(4) 0.7254(3) 0.037(2) Uani 1 1 d . . . . .
H3A H 0.6534 0.2474 0.7042 0.045 Uiso 1 1 d R U . . .
N4 N 0.7383(3) 0.3608(4) 0.7744(3) 0.0234(17) Uani 1 1 d . . . . .
N5 N 0.7965(3) 0.1307(4) 0.6981(4) 0.0238(17) Uani 1 1 d . . . . .
O1 O 0.5894(2) 0.1552(3) 0.4980(3) 0.0279(14) Uani 1 1 d . . . . .
O2 O 0.64255(19) 0.2085(3) 0.6211(3) 0.0233(13) Uani 1 1 d . . . . .
O3 O 0.6798(2) 0.0624(3) 0.5966(2) 0.0235(13) Uani 1 1 d . . . . .
O4 O 0.67668(19) 0.1005(3) 0.4912(2) 0.0195(13) Uani 1 1 d . . . . .
O5 O 0.65151(19) 0.2498(3) 0.4537(2) 0.0182(12) Uani 1 1 d . . . . .
O6 O 0.62030(19) 0.3268(3) 0.5197(2) 0.0238(13) Uani 1 1 d . . . . .
O7 O 0.73663(18) 0.3247(3) 0.6043(2) 0.0174(12) Uani 1 1 d . . . . .
O8 O 0.72316(19) 0.4377(3) 0.5242(2) 0.0219(13) Uani 1 1 d . . . . .
O9 O 0.7574(2) 0.1790(3) 0.6744(2) 0.0248(14) Uani 1 1 d . . . . .
O10 O 0.8016(2) 0.0916(3) 0.6588(3) 0.0388(16) Uani 1 1 d . . . . .
O11 O 0.8280(2) 0.1268(4) 0.7583(3) 0.0436(18) Uani 1 1 d . . . . .
O12 O 0.75670(18) 0.2025(3) 0.5498(2) 0.0157(12) Uani 1 1 d . . . . .
H12 H 0.7773 0.1702 0.5786 0.019 Uiso 1 1 d R U . . .
N6 N 0.4967(6) 0.1109(8) 0.7350(6) 0.078(6) Uiso 0.5 1 d D U P A -3
O13 O 0.5422(5) 0.1255(8) 0.7640(7) 0.048(4) Uiso 0.5 1 d D U P A -3
O14 O 0.4820(7) 0.0491(9) 0.7097(8) 0.149(8) Uiso 0.5 1 d D U P A -3
O15 O 0.4648(6) 0.1612(10) 0.7281(9) 0.103(7) Uiso 0.5 1 d D U P A -3

loop_
_atom_site_aniso_label
_atom_site_aniso_U_11
_atom_site_aniso_U_22
_atom_site_aniso_U_33
_atom_site_aniso_U_23
_atom_site_aniso_U_13
_atom_site_aniso_U_12
C1 0.046(6) 0.029(5) 0.021(5) 0.000(4) 0.018(5) 0.000(5)
C2 0.019(4) 0.016(5) 0.019(5) 0.002(4) 0.009(4) -0.003(4)
C3 0.031(5) 0.030(6) 0.024(5) 0.008(4) 0.015(4) -0.003(4)
C4 0.040(6) 0.018(5) 0.037(6) -0.002(4) 0.022(5) -0.010(4)
C5 0.034(5) 0.027(5) 0.036(6) -0.017(5) 0.023(5) -0.015(4)
C6 0.021(5) 0.026(5) 0.023(5) -0.003(4) 0.013(4) -0.010(4)
C7 0.021(5) 0.019(5) 0.023(5) 0.001(4) 0.014(4) -0.002(4)
C8 0.026(5) 0.016(5) 0.025(5) -0.013(4) 0.010(4) -0.008(4)
C9 0.031(5) 0.017(5) 0.022(5) -0.005(4) 0.016(4) 0.002(4)
C10 0.018(5) 0.031(5) 0.013(4) -0.008(4) 0.007(4) -0.001(4)
C11 0.024(5) 0.040(6) 0.024(5) -0.013(4) 0.015(4) -0.006(4)
C12 0.025(5) 0.040(6) 0.022(5) 0.003(4) 0.010(4) 0.005(5)
C13 0.026(5) 0.037(6) 0.014(4) -0.001(4) 0.015(4) 0.003(4)
C14 0.033(5) 0.025(5) 0.012(4) -0.002(4) 0.008(4) 0.005(5)
C15 0.025(5) 0.034(5) 0.016(5) -0.004(4) 0.007(4) 0.001(4)
C16 0.058(7) 0.043(7) 0.035(6) 0.017(5) 0.026(5) 0.033(6)
C17 0.061(7) 0.052(7) 0.034(6) 0.023(5) 0.022(6) 0.046(6)
C18 0.048(6) 0.037(6) 0.040(6) -0.003(5) 0.027(5) 0.019(5)
C19 0.021(5) 0.021(5) 0.020(5) -0.004(4) 0.009(4) 0.003(4)
C42 0.035(5) 0.046(6) 0.033(5) -0.008(5) 0.023(5) -0.019(5)
C20 0.011(4) 0.022(5) 0.028(5) -0.006(4) 0.014(4) -0.001(4)
C21 0.021(5) 0.044(6) 0.035(5) -0.011(5) 0.015(4) 0.010(5)
C22 0.025(5) 0.029(5) 0.030(5) -0.003(4) 0.018(4) -0.005(4)
C23 0.019(5) 0.036(6) 0.039(6) 0.000(5) 0.012(4) -0.003(4)
C24 0.036(6) 0.043(6) 0.058(7) -0.007(5) 0.036(6) -0.013(5)
C25 0.036(6) 0.047(7) 0.051(7) -0.008(5) 0.033(5) -0.016(5)
C26 0.027(5) 0.035(6) 0.036(6) -0.014(5) 0.018(4) -0.005(5)
C27 0.026(5) 0.026(5) 0.040(6) -0.002(5) 0.026(5) 0.004(4)
C28 0.036(6) 0.063(7) 0.014(5) -0.002(5) 0.009(4) -0.008(5)
C29 0.048(6) 0.045(6) 0.038(6) -0.012(5) 0.037(5) 0.000(5)
C30 0.036(5) 0.028(5) 0.034(5) -0.005(5) 0.021(5) -0.001(5)
C31 0.073(8) 0.050(7) 0.060(7) 0.015(6) 0.053(6) 0.006(6)
C32 0.073(8) 0.068(8) 0.041(6) -0.022(6) 0.045(6) -0.020(6)
C33 0.035(5) 0.030(5) 0.029(5) -0.003(5) 0.013(4) -0.006(5)
C34 0.015(4) 0.019(5) 0.020(5) -0.008(4) 0.009(4) -0.001(4)
C35 0.017(4) 0.021(5) 0.018(4) 0.002(4) 0.010(4) 0.004(4)
C36 0.027(5) 0.031(6) 0.029(5) -0.003(4) 0.019(4) 0.007(4)
C37 0.047(6) 0.023(5) 0.037(6) -0.010(5) 0.028(5) 0.003(5)
C38 0.033(5) 0.021(5) 0.028(5) 0.002(4) 0.016(4) 0.001(4)
C39 0.027(5) 0.017(5) 0.023(5) -0.006(4) 0.018(4) 0.006(4)
C40 0.013(4) 0.010(4) 0.028(5) -0.007(4) 0.012(4) 0.000(4)
C41 0.043(6) 0.026(5) 0.020(5) 0.009(4) 0.014(4) 0.000(5)
Gd1 0.0171(2) 0.0199(2) 0.0160(2) -0.00212(19) 0.01000(18) -0.0019(2)
Gd2 0.0160(2) 0.0168(2) 0.0135(2) -0.00141(18) 0.00828(17) -0.00082(19)
N1 0.016(4) 0.021(4) 0.015(4) -0.004(3) 0.007(3) -0.005(3)
N2 0.022(4) 0.023(4) 0.020(4) -0.007(3) 0.015(3) -0.004(3)
N3 0.034(5) 0.057(5) 0.037(5) -0.022(4) 0.030(4) -0.015(4)
N4 0.030(4) 0.025(4) 0.027(4) 0.001(3) 0.023(4) 0.000(3)
N5 0.026(4) 0.023(4) 0.031(5) 0.004(4) 0.021(4) 0.000(4)
O1 0.023(3) 0.038(4) 0.019(3) -0.001(3) 0.010(3) -0.006(3)
O2 0.019(3) 0.024(3) 0.034(3) -0.006(3) 0.019(3) -0.002(3)
O3 0.032(3) 0.023(3) 0.018(3) -0.001(3) 0.015(3) -0.004(3)
O4 0.026(3) 0.012(3) 0.024(3) -0.005(2) 0.016(3) -0.008(3)
O5 0.019(3) 0.017(3) 0.019(3) -0.002(3) 0.011(3) 0.002(3)
O6 0.023(3) 0.028(3) 0.026(3) -0.004(3) 0.017(3) 0.003(3)
O7 0.019(3) 0.015(3) 0.021(3) -0.006(3) 0.013(2) -0.001(3)
O8 0.023(3) 0.018(3) 0.020(3) 0.003(3) 0.009(3) 0.001(3)
O9 0.025(3) 0.026(3) 0.020(3) 0.003(3) 0.010(3) 0.007(3)
O10 0.044(4) 0.034(4) 0.045(4) 0.000(3) 0.029(4) 0.010(3)
O11 0.029(4) 0.067(5) 0.018(4) 0.015(3) 0.003(3) 0.004(3)
O12 0.018(3) 0.012(3) 0.014(3) 0.001(2) 0.006(2) -0.001(2)

loop_
_atom_type_symbol
_atom_type_description
_atom_type_scat_dispersion_real
_atom_type_scat_dispersion_imag
_atom_type_scat_source
C C 0.0033 0.0016 'International Tables Vol C Tables 4.2.6.8 and 6.1.1.4'
H H 0.0000 0.0000 'International Tables Vol C Tables 4.2.6.8 and 6.1.1.4'
N N 0.0061 0.0033 'International Tables Vol C Tables 4.2.6.8 and 6.1.1.4'
O O 0.0106 0.0060 'International Tables Vol C Tables 4.2.6.8 and 6.1.1.4'
Gd Gd -0.1653 3.9035 'International Tables Vol C Tables 4.2.6.8 and 6.1.1.4'

loop_
_geom_angle_atom_site_label_1
_geom_angle_atom_site_label_2
_geom_angle_atom_site_label_3
_geom_angle
_geom_angle_site_symmetry_1
_geom_angle_site_symmetry_3
_geom_angle_publ_flag
O3 C1 H1A 109.5 . . ?
O3 C1 H1B 109.5 . . ?
H1A C1 H1B 109.5 . . ?
O3 C1 H1C 109.5 . . ?
H1A C1 H1C 109.5 . . ?
H1B C1 H1C 109.5 . . ?
C3 C2 O3 125.2(7) . . ?
C3 C2 C7 120.8(7) . . ?
O3 C2 C7 114.0(7) . . ?
C2 C3 C4 120.8(8) . . ?
C2 C3 H3 119.6 . . ?
C4 C3 H3 119.6 . . ?
C5 C4 C3 119.1(8) . . ?
C5 C4 H4 120.5 . . ?
C3 C4 H4 120.5 . . ?
C4 C5 C6 120.8(8) . . ?
C4 C5 H5 119.6 . . ?
C6 C5 H5 119.6 . . ?
C7 C6 C5 119.8(8) . . ?
C7 C6 C8 124.7(7) . . ?
C5 C6 C8 115.5(7) . . ?
O4 C7 C6 123.5(7) . . ?
O4 C7 C2 117.8(7) . . ?
C6 C7 C2 118.6(7) . . ?
N2 C8 C6 129.7(7) . . ?
N2 C8 H8 115.2 . . ?
C6 C8 H8 115.2 . . ?
N2 C9 C10 115.8(6) . . ?
N2 C9 H9A 108.3 . . ?
C10 C9 H9A 108.3 . . ?
N2 C9 H9B 108.3 . . ?
C10 C9 H9B 108.3 . . ?
H9A C9 H9B 107.4 . . ?
C12 C10 C11 109.6(6) . . ?
C12 C10 C9 110.6(7) . . ?
C11 C10 C9 106.6(6) . . ?
C12 C10 C13 110.7(7) . . ?
C11 C10 C13 106.7(6) . . ?
C9 C10 C13 112.3(6) . . ?
C10 C11 H11A 109.5 . . ?
C10 C11 H11B 109.5 . . ?
H11A C11 H11B 109.5 . . ?
C10 C11 H11C 109.5 . . ?
H11A C11 H11C 109.5 . . ?
H11B C11 H11C 109.5 . . ?
C10 C12 H12A 109.5 . . ?
C10 C12 H12B 109.5 . . ?
H12A C12 H12B 109.5 . . ?
C10 C12 H12C 109.5 . . ?
H12A C12 H12C 109.5 . . ?
H12B C12 H12C 109.5 . . ?
N1 C13 C10 113.6(6) . . ?
N1 C13 H13A 108.8 . . ?
C10 C13 H13A 108.8 . . ?
N1 C13 H13B 108.8 . . ?
C10 C13 H13B 108.8 . . ?
H13A C13 H13B 107.7 . . ?
N1 C14 C15 129.1(7) . . ?
N1 C14 H14 115.5 . . ?
C15 C14 H14 115.5 . . ?
C20 C15 C16 122.1(8) . . ?
C20 C15 C14 123.5(8) . . ?
C16 C15 C14 114.4(7) . . ?
C17 C16 C15 120.5(9) . . ?
C17 C16 H16 119.7 . . ?
C15 C16 H16 119.7 . . ?
C16 C17 C18 119.9(9) . . ?
C16 C17 H17 120.0 . . ?
C18 C17 H17 120.0 . . ?
C19 C18 C17 120.0(8) . . ?
C19 C18 H18 120.0 . . ?
C17 C18 H18 120.0 . . ?
C18 C19 O6 125.3(7) . . ?
C18 C19 C20 120.7(8) . . ?
O6 C19 C20 114.0(7) . . ?
N3 C42 C26 125.6(8) . . ?
N3 C42 H42 117.2 . . ?
C26 C42 H42 117.2 . . ?
O5 C20 C15 126.5(7) . . ?
O5 C20 C19 117.1(7) . . ?
C15 C20 C19 116.4(7) . . ?
O6 C21 H21A 109.5 . . ?
O6 C21 H21B 109.5 . . ?
H21A C21 H21B 109.5 . . ?
O6 C21 H21C 109.5 . . ?
H21A C21 H21C 109.5 . . ?
H21B C21 H21C 109.5 . . ?
C23 C22 O1 123.2(8) . . ?
C23 C22 C27 122.9(8) . . ?
O1 C22 C27 113.8(7) . . ?
C22 C23 C24 118.5(9) . . ?
C22 C23 H23 120.8 . . ?
C24 C23 H23 120.8 . . ?
C25 C24 C23 121.4(9) . . ?
C25 C24 H24 119.3 . . ?
C23 C24 H24 119.3 . . ?
C24 C25 C26 119.1(9) . . ?
C24 C25 H25 120.4 . . ?
C26 C25 H25 120.4 . . ?
C42 C26 C27 121.5(8) . . ?
C42 C26 C25 116.1(8) . . ?
C27 C26 C25 122.2(8) . . ?
O2 C27 C26 123.7(8) . . ?
O2 C27 C22 120.4(7) . . ?
C26 C27 C22 115.8(8) . . ?
O1 C28 H28A 109.5 . . ?
O1 C28 H28B 109.5 . . ?
H28A C28 H28B 109.5 . . ?
O1 C28 H28C 109.5 . . ?
H28A C28 H28C 109.5 . . ?
H28B C28 H28C 109.5 . . ?
N3 C29 C30 112.8(7) . . ?
N3 C29 H29A 109.0 . . ?
C30 C29 H29A 109.0 . . ?
N3 C29 H29B 109.0 . . ?
C30 C29 H29B 109.0 . . ?
H29A C29 H29B 107.8 . . ?
C33 C30 C32 109.6(7) . . ?
C33 C30 C31 110.7(7) . . ?
C32 C30 C31 110.1(8) . . ?
C33 C30 C29 109.7(7) . . ?
C32 C30 C29 105.4(7) . . ?
C31 C30 C29 111.3(8) . . ?
C30 C31 H31A 109.5 . . ?
C30 C31 H31B 109.5 . . ?
H31A C31 H31B 109.5 . . ?
C30 C31 H31C 109.5 . . ?
H31A C31 H31C 109.5 . . ?
H31B C31 H31C 109.5 . . ?
C30 C32 H32A 109.5 . . ?
C30 C32 H32B 109.5 . . ?
H32A C32 H32B 109.5 . . ?
C30 C32 H32C 109.5 . . ?
H32A C32 H32C 109.5 . . ?
H32B C32 H32C 109.5 . . ?
N4 C33 C30 112.5(7) . . ?
N4 C33 H33A 109.1 . . ?
C30 C33 H33A 109.1 . . ?
N4 C33 H33B 109.1 . . ?
C30 C33 H33B 109.1 . . ?
H33A C33 H33B 107.8 . . ?
N4 C34 C35 122.6(7) . . ?
N4 C34 H34 118.7 . . ?
C35 C34 H34 118.7 . . ?
C40 C35 C36 117.7(7) . . ?
C40 C35 C34 120.7(7) . . ?
C36 C35 C34 121.5(7) . . ?
C37 C36 C35 121.3(8) . . ?
C37 C36 H36 119.4 . . ?
C35 C36 H36 119.4 . . ?
C36 C37 C38 120.7(8) . . ?
C36 C37 H37 119.6 . . ?
C38 C37 H37 119.6 . . ?
C39 C38 C37 118.7(8) . . ?
C39 C38 H38 120.7 . . ?
C37 C38 H38 120.7 . . ?
C38 C39 O8 125.1(7) . . ?
C38 C39 C40 123.0(7) . . ?
O8 C39 C40 111.9(6) . . ?
O7 C40 C35 122.4(7) . . ?
O7 C40 C39 119.0(7) . . ?
C35 C40 C39 118.5(7) . . ?
O8 C41 H41A 109.5 . . ?
O8 C41 H41B 109.5 . . ?
H41A C41 H41B 109.5 . . ?
O8 C41 H41C 109.5 . . ?
H41A C41 H41C 109.5 . . ?
H41B C41 H41C 109.5 . . ?
O2 Gd1 O5 129.37(17) . . ?
O2 Gd1 O12 156.11(16) . . ?
O5 Gd1 O12 72.78(16) . . ?
O2 Gd1 O9 78.72(17) . . ?
O5 Gd1 O9 149.27(17) . . ?
O12 Gd1 O9 77.81(16) . . ?
O2 Gd1 O4 125.63(17) . . ?
O5 Gd1 O4 67.60(16) . . ?
O12 Gd1 O4 67.16(16) . . ?
O9 Gd1 O4 108.75(17) . . ?
O2 Gd1 O7 100.64(17) . . ?
O5 Gd1 O7 88.10(16) . . ?
O12 Gd1 O7 67.94(15) . . ?
O9 Gd1 O7 72.57(17) . . ?
O4 Gd1 O7 133.47(16) . . ?
O2 Gd1 O1 65.38(17) . . ?
O5 Gd1 O1 77.99(17) . . ?
O12 Gd1 O1 136.09(16) . . ?
O9 Gd1 O1 131.30(17) . . ?
O4 Gd1 O1 71.74(17) . . ?
O7 Gd1 O1 143.20(16) . . ?
O2 Gd1 O3 72.43(17) . . ?
O5 Gd1 O3 125.90(16) . . ?
O12 Gd1 O3 103.07(16) . . ?
O9 Gd1 O3 69.30(17) . . ?
O4 Gd1 O3 61.92(16) . . ?
O7 Gd1 O3 141.87(16) . . ?
O1 Gd1 O3 69.17(16) . . ?
O2 Gd1 O6 72.75(17) . . ?
O5 Gd1 O6 63.10(16) . . ?
O12 Gd1 O6 119.62(16) . . ?
O9 Gd1 O6 128.13(17) . . ?
O4 Gd1 O6 123.10(16) . . ?
O7 Gd1 O6 71.39(16) . . ?
O1 Gd1 O6 71.92(16) . . ?
O3 Gd1 O6 135.71(16) . . ?
O2 Gd1 Gd2 161.74(12) . . ?
O5 Gd1 Gd2 41.51(12) . . ?
O12 Gd1 Gd2 40.88(11) . . ?
O9 Gd1 Gd2 115.17(12) . . ?
O4 Gd1 Gd2 40.64(11) . . ?
O7 Gd1 Gd2 95.11(11) . . ?
O1 Gd1 Gd2 96.43(12) . . ?
O3 Gd1 Gd2 100.52(11) . . ?
O6 Gd1 Gd2 104.07(11) . . ?
O2 Gd1 Gd2 135.47(13) . 7_656 ?
O5 Gd1 Gd2 70.46(12) . 7_656 ?
O12 Gd1 Gd2 34.44(11) . 7_656 ?
O9 Gd1 Gd2 80.31(12) . 7_656 ?
O4 Gd1 Gd2 98.23(12) . 7_656 ?
O7 Gd1 Gd2 35.24(11) . 7_656 ?
O1 Gd1 Gd2 148.30(12) . 7_656 ?
O3 Gd1 Gd2 133.51(11) . 7_656 ?
O6 Gd1 Gd2 90.72(11) . 7_656 ?
Gd2 Gd1 Gd2 61.487(12) . 7_656 ?
O12 Gd2 O4 132.76(16) 7_656 . ?
O12 Gd2 O12 71.04(18) 7_656 . ?
O4 Gd2 O12 68.97(16) . . ?
O12 Gd2 O7 70.01(16) 7_656 7_656 ?
O4 Gd2 O7 148.33(17) . 7_656 ?
O12 Gd2 O7 109.74(16) . 7_656 ?
O12 Gd2 O5 77.02(16) 7_656 . ?
O4 Gd2 O5 68.27(17) . . ?
O12 Gd2 O5 73.24(16) . . ?
O7 Gd2 O5 143.10(17) 7_656 . ?
O12 Gd2 N1 80.73(17) 7_656 . ?
O4 Gd2 N1 116.80(18) . . ?
O12 Gd2 N1 140.22(18) . . ?
O7 Gd2 N1 85.08(18) 7_656 . ?
O5 Gd2 N1 73.51(18) . . ?
O12 Gd2 O8 113.06(16) 7_656 7_656 ?
O4 Gd2 O8 85.36(17) . 7_656 ?
O12 Gd2 O8 82.24(16) . 7_656 ?
O7 Gd2 O8 63.51(16) 7_656 7_656 ?
O5 Gd2 O8 148.88(16) . 7_656 ?
N1 Gd2 O8 135.73(18) . 7_656 ?
O12 Gd2 N2 151.51(18) 7_656 . ?
O4 Gd2 N2 73.15(18) . . ?
O12 Gd2 N2 137.33(18) . . ?
O7 Gd2 N2 92.51(18) 7_656 . ?
O5 Gd2 N2 109.99(18) . . ?
N1 Gd2 N2 75.3(2) . . ?
O8 Gd2 N2 75.77(17) 7_656 . ?
O12 Gd2 Gd1 90.94(11) 7_656 . ?
O4 Gd2 Gd1 41.98(12) . . ?
O12 Gd2 Gd1 41.91(11) . . ?
O7 Gd2 Gd1 151.18(11) 7_656 . ?
O5 Gd2 Gd1 41.04(12) . . ?
N1 Gd2 Gd1 113.83(14) . . ?
O8 Gd2 Gd1 107.97(11) 7_656 . ?
N2 Gd2 Gd1 112.69(14) . . ?
O12 Gd2 Gd2 35.65(11) 7_656 7_656 ?
O4 Gd2 Gd2 101.22(12) . 7_656 ?
O12 Gd2 Gd2 35.39(11) . 7_656 ?
O7 Gd2 Gd2 89.93(12) 7_656 7_656 ?
O5 Gd2 Gd2 71.63(11) . 7_656 ?
N1 Gd2 Gd2 112.02(14) . 7_656 ?
O8 Gd2 Gd2 99.01(11) 7_656 7_656 ?
N2 Gd2 Gd2 172.45(14) . 7_656 ?
Gd1 Gd2 Gd2 63.348(16) . 7_656 ?
O12 Gd2 Gd1 35.51(11) 7_656 7_656 ?
O4 Gd2 Gd1 150.93(12) . 7_656 ?
O12 Gd2 Gd1 83.22(11) . 7_656 ?
O7 Gd2 Gd1 36.31(12) 7_656 7_656 ?
O5 Gd2 Gd1 112.51(12) . 7_656 ?
N1 Gd2 Gd1 89.86(13) . 7_656 ?
O8 Gd2 Gd1 82.57(11) 7_656 7_656 ?
N2 Gd2 Gd1 128.35(14) . 7_656 ?
Gd1 Gd2 Gd1 118.514(12) . 7_656 ?
Gd2 Gd2 Gd1 55.166(15) 7_656 7_656 ?
C14 N1 C13 115.8(6) . . ?
C14 N1 Gd2 128.3(5) . . ?
C13 N1 Gd2 115.2(5) . . ?
C8 N2 C9 114.3(6) . . ?
C8 N2 Gd2 127.1(5) . . ?
C9 N2 Gd2 118.5(5) . . ?
C42 N3 C29 126.7(7) . . ?
C42 N3 H3A 111.0 . . ?
C29 N3 H3A 122.0 . . ?
C34 N4 C33 117.2(7) . . ?
O11 N5 O10 122.4(7) . . ?
O11 N5 O9 119.0(7) . . ?
O10 N5 O9 118.5(7) . . ?
C22 O1 C28 117.2(6) . . ?
C22 O1 Gd1 116.0(4) . . ?
C28 O1 Gd1 126.8(5) . . ?
C27 O2 Gd1 122.4(5) . . ?
C2 O3 C1 116.5(6) . . ?
C2 O3 Gd1 117.6(4) . . ?
C1 O3 Gd1 125.4(4) . . ?
C7 O4 Gd2 137.8(5) . . ?
C7 O4 Gd1 124.7(5) . . ?
Gd2 O4 Gd1 97.38(17) . . ?
C20 O5 Gd1 128.0(4) . . ?
C20 O5 Gd2 132.7(4) . . ?
Gd1 O5 Gd2 97.45(18) . . ?
C19 O6 C21 113.7(6) . . ?
C19 O6 Gd1 117.6(4) . . ?
C21 O6 Gd1 128.6(4) . . ?
C40 O7 Gd2 114.7(4) . 7_656 ?
C40 O7 Gd1 129.0(4) . . ?
Gd2 O7 Gd1 108.45(18) 7_656 . ?
C39 O8 C41 115.8(6) . . ?
C39 O8 Gd2 111.4(4) . 7_656 ?
C41 O8 Gd2 126.7(5) . 7_656 ?
N5 O9 Gd1 132.3(5) . . ?
Gd2 O12 Gd2 108.96(18) 7_656 . ?
Gd2 O12 Gd1 110.05(18) 7_656 . ?
Gd2 O12 Gd1 97.21(16) . . ?
Gd2 O12 H12 114.0 7_656 . ?
Gd2 O12 H12 121.5 . . ?
Gd1 O12 H12 103.0 . . ?
O14 N6 O13 118.8(13) . . ?
O14 N6 O15 120.5(13) . . ?
O13 N6 O15 120.5(13) . . ?

loop_
_geom_bond_atom_site_label_1
_geom_bond_atom_site_label_2
_geom_bond_distance
_geom_bond_site_symmetry_2
_geom_bond_publ_flag
C1 O3 1.441(8) . ?
C1 H1A 0.9800 . ?
C1 H1B 0.9800 . ?
C1 H1C 0.9800 . ?
C2 C3 1.379(10) . ?
C2 O3 1.386(8) . ?
C2 C7 1.401(10) . ?
C3 C4 1.388(10) . ?
C3 H3 0.9500 . ?
C4 C5 1.372(10) . ?
C4 H4 0.9500 . ?
C5 C6 1.417(10) . ?
C5 H5 0.9500 . ?
C6 C7 1.385(10) . ?
C6 C8 1.470(10) . ?
C7 O4 1.322(8) . ?
C8 N2 1.286(9) . ?
C8 H8 0.9500 . ?
C9 N2 1.486(9) . ?
C9 C10 1.524(10) . ?
C9 H9A 0.9900 . ?
C9 H9B 0.9900 . ?
C10 C12 1.524(10) . ?
C10 C11 1.520(9) . ?
C10 C13 1.529(10) . ?
C11 H11A 0.9800 . ?
C11 H11B 0.9800 . ?
C11 H11C 0.9800 . ?
C12 H12A 0.9800 . ?
C12 H12B 0.9800 . ?
C12 H12C 0.9800 . ?
C13 N1 1.480(8) . ?
C13 H13A 0.9900 . ?
C13 H13B 0.9900 . ?
C14 N1 1.282(9) . ?
C14 C15 1.454(10) . ?
C14 H14 0.9500 . ?
C15 C20 1.372(10) . ?
C15 C16 1.383(10) . ?
C16 C17 1.365(11) . ?
C16 H16 0.9500 . ?
C17 C18 1.382(11) . ?
C17 H17 0.9500 . ?
C18 C19 1.376(10) . ?
C18 H18 0.9500 . ?
C19 O6 1.401(9) . ?
C19 C20 1.441(10) . ?
C42 N3 1.299(9) . ?
C42 C26 1.395(11) . ?
C42 H42 0.9500 . ?
C20 O5 1.323(8) . ?
C21 O6 1.453(8) . ?
C21 H21A 0.9800 . ?
C21 H21B 0.9800 . ?
C21 H21C 0.9800 . ?
C22 C23 1.387(10) . ?
C22 O1 1.388(9) . ?
C22 C27 1.408(11) . ?
C23 C24 1.397(11) . ?
C23 H23 0.9500 . ?
C24 C25 1.358(11) . ?
C24 H24 0.9500 . ?
C25 C26 1.412(11) . ?
C25 H25 0.9500 . ?
C26 C27 1.401(10) . ?
C27 O2 1.318(9) . ?
C28 O1 1.444(8) . ?
C28 H28A 0.9800 . ?
C28 H28B 0.9800 . ?
C28 H28C 0.9800 . ?
C29 N3 1.476(9) . ?
C29 C30 1.543(11) . ?
C29 H29A 0.9900 . ?
C29 H29B 0.9900 . ?
C30 C33 1.526(11) . ?
C30 C32 1.529(11) . ?
C30 C31 1.534(11) . ?
C31 H31A 0.9800 . ?
C31 H31B 0.9800 . ?
C31 H31C 0.9800 . ?
C32 H32A 0.9800 . ?
C32 H32B 0.9800 . ?
C32 H32C 0.9800 . ?
C33 N4 1.472(9) . ?
C33 H33A 0.9900 . ?
C33 H33B 0.9900 . ?
C34 N4 1.259(8) . ?
C34 C35 1.457(10) . ?
C34 H34 0.9500 . ?
C35 C40 1.409(10) . ?
C35 C36 1.418(10) . ?
C36 C37 1.373(11) . ?
C36 H36 0.9500 . ?
C37 C38 1.397(10) . ?
C37 H37 0.9500 . ?
C38 C39 1.348(10) . ?
C38 H38 0.9500 . ?
C39 O8 1.404(8) . ?
C39 C40 1.413(10) . ?
C40 O7 1.353(8) . ?
C41 O8 1.436(8) . ?
C41 H41A 0.9800 . ?
C41 H41B 0.9800 . ?
C41 H41C 0.9800 . ?
Gd1 O2 2.347(5) . ?
Gd1 O5 2.371(5) . ?
Gd1 O12 2.411(5) . ?
Gd1 O9 2.415(5) . ?
Gd1 O4 2.415(5) . ?
Gd1 O7 2.434(5) . ?
Gd1 O1 2.535(5) . ?
Gd1 O3 2.594(5) . ?
Gd1 O6 2.611(5) . ?
Gd1 Gd2 3.5804(8) . ?
Gd1 Gd2 3.8986(7) 7_656 ?
Gd2 O12 2.347(5) 7_656 ?
Gd2 O4 2.351(5) . ?
Gd2 O12 2.362(4) . ?
Gd2 O7 2.371(5) 7_656 ?
Gd2 O5 2.393(5) . ?
Gd2 N1 2.487(6) . ?
Gd2 O8 2.554(5) 7_656 ?
Gd2 N2 2.576(6) . ?
Gd2 Gd2 3.8330(9) 7_656 ?
Gd2 Gd1 3.8986(7) 7_656 ?
N3 H3A 0.8776 . ?
N5 O11 1.225(8) . ?
N5 O10 1.239(8) . ?
N5 O9 1.290(7) . ?
O7 Gd2 2.371(5) 7_656 ?
O8 Gd2 2.554(5) 7_656 ?
O12 Gd2 2.347(4) 7_656 ?
O12 H12 0.8350 . ?
N6 O14 1.172(14) . ?
N6 O13 1.181(13) . ?
N6 O15 1.233(13) . ?
